data_4086987
loop_
_publ_author_name
'Chen, Yi-Ting'
'Krytchankou, Ilya S.'
'Karttunen, Antti J.'
'Grachova, Elena V.'
'Tunik, Sergey P.'
'Chou, Pi-Tai'
'Koshevoy, Igor O.'

_publ_section_title
;
 Silver Alkynyl-Phosphine Clusters: An Electronic Effect of the Alkynes
 Defines Structural Diversity
;
_journal_issue 2
_journal_name_full Organometallics
_journal_page_first 480
_journal_paper_doi 10.1021/acs.organomet.6b00866
_journal_volume 36
_journal_year 2017
_chemical_formula_moiety 'C104 H74 Ag6 F18 O9 P6 S3'
_chemical_formula_sum 'C104 H74 Ag6 F18 O9 P6 S3'
_chemical_formula_weight 2738.85
_space_group_crystal_system trigonal
_space_group_IT_number 147
_space_group_name_Hall '-P 3'
_space_group_name_H-M_alt 'P -3'
_symmetry_space_group_name_Hall '-P 3'
_symmetry_space_group_name_H-M 'P -3'
_atom_sites_solution_hydrogens geom
_audit_creation_method SHELXL-2014/7
_cell_angle_alpha 90
_cell_angle_beta 90
_cell_angle_gamma 120
_cell_formula_units_Z 2
_cell_length_a 18.4199(10)
_cell_length_b 18.4199(10)
_cell_length_c 21.9233(11)
_cell_measurement_reflns_used 9627
_cell_measurement_temperature 120(2)
_cell_measurement_theta_max 37.64
_cell_measurement_theta_min 2.21
_cell_volume 6441.9(6)
_computing_cell_refinement 'SAINT (Bruker AXS, 2009)'
_computing_data_collection 'APEX2 (Bruker AXS, 2010)'
_computing_data_reduction 'SAINT (Bruker AXS, 2009)'
_computing_molecular_graphics 'Diamond v.4.03 (Brandenburg, 2014)'
_computing_publication_material 'SHELXL-2014 (Sheldrick, 2014)'
_computing_structure_refinement 'SHELXL-2014/7 (Sheldrick, 2014)'
_computing_structure_solution 'SHELXS-2014 (Sheldrick, 2014)'
_diffrn_ambient_temperature 120(2)
_diffrn_detector_area_resol_mean 16
_diffrn_measured_fraction_theta_full 0.890
_diffrn_measured_fraction_theta_max 0.908
_diffrn_measurement_device '62mm x 62mm CCD camera on \k-goniostat'
_diffrn_measurement_device_type 'Bruker KAPPA APEX II DUO CCD'
_diffrn_measurement_method '\f scans and \w scans with \k offset'
_diffrn_radiation_monochromator 'curved graphite crystal'
_diffrn_radiation_type MoK\a
_diffrn_radiation_wavelength 0.71073
_diffrn_reflns_av_R_equivalents 0.0409
_diffrn_reflns_av_unetI/netI 0.0279
_diffrn_reflns_Laue_measured_fraction_full 0.890
_diffrn_reflns_Laue_measured_fraction_max 0.908
_diffrn_reflns_limit_h_max 23
_diffrn_reflns_limit_h_min -23
_diffrn_reflns_limit_k_max 23
_diffrn_reflns_limit_k_min -23
_diffrn_reflns_limit_l_max 28
_diffrn_reflns_limit_l_min -28
_diffrn_reflns_number 88413
_diffrn_reflns_point_group_measured_fraction_full 0.890
_diffrn_reflns_point_group_measured_fraction_max 0.908
_diffrn_reflns_theta_full 25.242
_diffrn_reflns_theta_max 26.992
_diffrn_reflns_theta_min 1.858
_exptl_absorpt_coefficient_mu 1.089
_exptl_absorpt_correction_T_max 0.860
_exptl_absorpt_correction_T_min 0.793
_exptl_absorpt_correction_type numerical
_exptl_absorpt_process_details 'SADABS (Sheldrick, 2008)'
_exptl_crystal_colour colourless
_exptl_crystal_density_diffrn 1.412
_exptl_crystal_description block
_exptl_crystal_F_000 2704
_exptl_crystal_size_max 0.223
_exptl_crystal_size_mid 0.203
_exptl_crystal_size_min 0.143
_refine_diff_density_max 1.324
_refine_diff_density_min -1.396
_refine_diff_density_rms 0.103
_refine_ls_extinction_method none
_refine_ls_goodness_of_fit_ref 1.068
_refine_ls_hydrogen_treatment constr
_refine_ls_matrix_type full
_refine_ls_number_parameters 426
_refine_ls_number_reflns 8550
_refine_ls_number_restraints 126
_refine_ls_restrained_S_all 1.097
_refine_ls_R_factor_all 0.0536
_refine_ls_R_factor_gt 0.0483
_refine_ls_shift/su_max 0.002
_refine_ls_shift/su_mean 0.000
_refine_ls_structure_factor_coef Fsqd
_refine_ls_weighting_details 'w=1/[\s^2^(Fo^2^)+(0.0389P)^2^+27.9563P] where P=(Fo^2^+2Fc^2^)/3'
_refine_ls_weighting_scheme calc
_refine_ls_wR_factor_gt 0.1113
_refine_ls_wR_factor_ref 0.1139
_reflns_Friedel_coverage 0.000
_reflns_number_gt 7724
_reflns_number_total 8550
_reflns_threshold_expression 'I > 2\s(I)'
_cod_data_source_file 1_2.cif
_cod_data_source_block 2
_cod_original_cell_volume 6441.9(8)
_cod_database_code 4086987
_shelx_shelxl_version_number 2014/7
_shelx_space_group_comment
;
The symmetry employed for this shelxl refinement is uniquely defined
by the following loop, which should always be used as a source of
symmetry information in preference to the above space-group names.
They are only intended as comments.
;
_shelx_estimated_absorpt_t_min 0.793
_shelx_estimated_absorpt_t_max 0.860

loop_
_space_group_symop_operation_xyz
'x, y, z'
'-y, x-y, z'
'-x+y, -x, z'
'-x, -y, -z'
'y, -x+y, -z'
'x-y, x, -z'

loop_
_atom_site_label
_atom_site_type_symbol
_atom_site_fract_x
_atom_site_fract_y
_atom_site_fract_z
_atom_site_U_iso_or_equiv
_atom_site_adp_type
_atom_site_occupancy
_atom_site_site_symmetry_order
_atom_site_calc_flag
_atom_site_refinement_flags_posn
_atom_site_refinement_flags_adp
_atom_site_refinement_flags_occupancy
_atom_site_disorder_assembly
_atom_site_disorder_group
C1 C 0.6813(2) 0.4679(2) 0.27071(18) 0.0204(7) Uani 1 1 d . . . . .
C2 C 0.7113(2) 0.5431(3) 0.27766(19) 0.0224(8) Uani 1 1 d . . . . .
C3 C 0.7425(3) 0.6311(2) 0.2880(2) 0.0268(9) Uani 1 1 d . . . . .
C4 C 0.6872(3) 0.6579(3) 0.3050(3) 0.0464(14) Uani 1 1 d . . . . .
H4 H 0.6290 0.6186 0.3083 0.056 Uiso 1 1 calc R U . . .
C5 C 0.7170(3) 0.7422(3) 0.3171(3) 0.0518(17) Uani 1 1 d . . . . .
H5 H 0.6792 0.7607 0.3289 0.062 Uiso 1 1 calc R U . . .
C6 C 0.8013(3) 0.7988(3) 0.3120(3) 0.0444(13) Uani 1 1 d . . . . .
C7 C 0.8566(3) 0.7728(3) 0.2935(3) 0.0413(12) Uani 1 1 d . . . . .
H7 H 0.9144 0.8128 0.2888 0.050 Uiso 1 1 calc R U . . .
C8 C 0.8282(3) 0.6892(3) 0.2818(2) 0.0318(10) Uani 1 1 d . . . . .
H8 H 0.8662 0.6712 0.2698 0.038 Uiso 1 1 calc R U . . .
C9 C 0.8327(4) 0.8885(4) 0.3239(3) 0.0621(18) Uani 1 1 d D U . . .
C10 C 0.6667 0.3333 0.4619(3) 0.0175(12) Uani 1 3 d S T P A .
H10 H 0.6667 0.3333 0.5075 0.021 Uiso 1 3 calc R U P . .
C11 C 0.5928(4) 0.4443(4) 0.4648(3) 0.0187(14) Uani 0.81(3) 1 d . . P A 1
C12 C 0.6180(5) 0.5145(4) 0.4281(4) 0.0260(15) Uani 0.81(3) 1 d . . P A 1
H12 H 0.6271 0.5115 0.3857 0.031 Uiso 0.81(3) 1 calc R U P A 1
C13 C 0.6301(5) 0.5894(4) 0.4533(5) 0.034(2) Uani 0.81(3) 1 d . . P A 1
H13 H 0.6482 0.6377 0.4285 0.041 Uiso 0.81(3) 1 calc R U P A 1
C14 C 0.6155(4) 0.5923(6) 0.5146(6) 0.039(3) Uani 0.81(3) 1 d . . P A 1
H14 H 0.6243 0.6433 0.5319 0.047 Uiso 0.81(3) 1 calc R U P A 1
C15 C 0.5884(4) 0.5229(6) 0.5515(4) 0.035(2) Uani 0.81(3) 1 d . . P A 1
H15 H 0.5773 0.5258 0.5935 0.042 Uiso 0.81(3) 1 calc R U P A 1
C16 C 0.5775(4) 0.4484(5) 0.5268(4) 0.0322(18) Uani 0.81(3) 1 d . . P A 1
H16 H 0.5598 0.4005 0.5520 0.039 Uiso 0.81(3) 1 calc R U P A 1
C11A C 0.5968(18) 0.4359(14) 0.4763(11) 0.021(4) Uani 0.19(3) 1 d G U P A 2
C12A C 0.6095(17) 0.5072(16) 0.4453(10) 0.021(4) Uani 0.19(3) 1 d G U P A 2
H12A H 0.6151 0.5100 0.4022 0.025 Uiso 0.19(3) 1 calc R U P A 2
C13A C 0.6140(14) 0.5744(14) 0.4775(14) 0.021(4) Uani 0.19(3) 1 d G U P A 2
H13A H 0.6227 0.6231 0.4564 0.025 Uiso 0.19(3) 1 calc R U P A 2
C14A C 0.6058(12) 0.5702(14) 0.5406(14) 0.021(4) Uani 0.19(3) 1 d G U P A 2
H14A H 0.6089 0.6161 0.5626 0.025 Uiso 0.19(3) 1 calc R U P A 2
C15A C 0.5931(12) 0.4989(15) 0.5716(11) 0.021(4) Uani 0.19(3) 1 d G U P A 2
H15A H 0.5876 0.4961 0.6147 0.025 Uiso 0.19(3) 1 calc R U P A 2
C16A C 0.5886(16) 0.4318(12) 0.5394(11) 0.021(4) Uani 0.19(3) 1 d G U P A 2
H16A H 0.5799 0.3831 0.5605 0.025 Uiso 0.19(3) 1 calc R U P A 2
C17 C 0.4788(2) 0.2698(2) 0.4611(2) 0.0229(8) Uani 1 1 d . . . . .
C18 C 0.4106(3) 0.2426(3) 0.4215(2) 0.0271(9) Uani 1 1 d . . . . .
H18 H 0.4196 0.2598 0.3800 0.033 Uiso 1 1 calc R U . . .
C19 C 0.3293(3) 0.1901(3) 0.4429(3) 0.0399(12) Uani 1 1 d . . . . .
H19 H 0.2830 0.1722 0.4161 0.048 Uiso 1 1 calc R U . . .
C20 C 0.3163(3) 0.1642(3) 0.5029(3) 0.0456(14) Uani 1 1 d . . . . .
H20 H 0.2608 0.1287 0.5173 0.055 Uiso 1 1 calc R U . . .
C21 C 0.3836(3) 0.1897(3) 0.5421(3) 0.0404(12) Uani 1 1 d . . . . .
H21 H 0.3742 0.1710 0.5833 0.049 Uiso 1 1 calc R U . . .
C22 C 0.4647(3) 0.2426(3) 0.5217(2) 0.0322(10) Uani 1 1 d . . . . .
H22 H 0.5107 0.2602 0.5488 0.039 Uiso 1 1 calc R U . . .
C23 C 0.6667 0.3333 0.0509(3) 0.0339(18) Uani 1 3 d S T P . .
H23 H 0.6667 0.3333 0.0053 0.041 Uiso 1 3 calc R U P . .
C24 C 0.6055(4) 0.4515(5) 0.0315(3) 0.0663(8) Uani 1 1 d . U . . .
C25 C 0.6035(4) 0.5195(5) 0.0584(3) 0.0663(8) Uani 1 1 d . U . . .
H25 H 0.6001 0.5229 0.1015 0.080 Uiso 1 1 calc R U . . .
C26 C 0.6066(4) 0.5819(5) 0.0208(3) 0.0663(8) Uani 1 1 d . U . . .
H26 H 0.6039 0.6278 0.0381 0.080 Uiso 1 1 calc R U . . .
C27 C 0.6134(4) 0.5773(5) -0.0413(3) 0.0663(8) Uani 1 1 d . U . . .
H27 H 0.6168 0.6211 -0.0662 0.080 Uiso 1 1 calc R U . . .
C28 C 0.6154(4) 0.5131(5) -0.0674(3) 0.0663(8) Uani 1 1 d . U . . .
H28 H 0.6194 0.5114 -0.1106 0.080 Uiso 1 1 calc R U . . .
C29 C 0.6116(4) 0.4472(5) -0.0317(3) 0.0663(8) Uani 1 1 d . U . . .
H29 H 0.6131 0.4013 -0.0502 0.080 Uiso 1 1 calc R U . . .
C30 C 0.4874(3) 0.2847(3) 0.0707(2) 0.0337(10) Uani 1 1 d . . . . .
C31 C 0.4531(4) 0.2574(4) 0.0128(2) 0.0467(13) Uani 1 1 d . . . . .
H31 H 0.4865 0.2825 -0.0224 0.056 Uiso 1 1 calc R U . . .
C32 C 0.3710(4) 0.1943(4) 0.0064(3) 0.0560(16) Uani 1 1 d . . . . .
H32 H 0.3482 0.1756 -0.0332 0.067 Uiso 1 1 calc R U . . .
C33 C 0.3219(4) 0.1583(4) 0.0571(3) 0.0574(16) Uani 1 1 d . . . . .
H33 H 0.2658 0.1139 0.0524 0.069 Uiso 1 1 calc R U . . .
C34 C 0.3537(4) 0.1863(4) 0.1152(3) 0.0480(13) Uani 1 1 d . . . . .
H34 H 0.3192 0.1626 0.1501 0.058 Uiso 1 1 calc R U . . .
C35 C 0.4366(3) 0.2493(3) 0.1216(2) 0.0353(10) Uani 1 1 d . . . . .
H35 H 0.4589 0.2685 0.1612 0.042 Uiso 1 1 calc R U . . .
C36 C 0.3469(3) 0.3874(3) 0.2453(3) 0.0412(12) Uani 1 1 d . . . . .
O1 O 0.4569(2) 0.3504(2) 0.2778(2) 0.0480(10) Uani 1 1 d . . . . .
O2 O 0.4914(2) 0.4458(3) 0.19372(17) 0.0469(9) Uani 1 1 d . . . . .
O3 O 0.4864(2) 0.4926(2) 0.29592(17) 0.0400(8) Uani 1 1 d . . . . .
F1 F 0.3064(2) 0.3630(3) 0.29798(19) 0.0634(10) Uani 1 1 d . . . . .
F2 F 0.3112(2) 0.3234(3) 0.2074(2) 0.0786(14) Uani 1 1 d . . . . .
F3 F 0.3342(2) 0.4472(3) 0.2228(2) 0.0699(12) Uani 1 1 d . . . . .
F4 F 0.7764(4) 0.9100(4) 0.3303(4) 0.101(2) Uani 0.765(10) 1 d D . P B 1
F5 F 0.8767(4) 0.9110(3) 0.3786(4) 0.101(2) Uani 0.765(10) 1 d D . P B 1
F6 F 0.8913(4) 0.9401(3) 0.2856(4) 0.101(2) Uani 0.765(10) 1 d D . P B 1
F6A F 0.9112(7) 0.9453(10) 0.3269(9) 0.074(4) Uani 0.235(10) 1 d D U P B 2
F4A F 0.8119(10) 0.9201(10) 0.2693(6) 0.074(4) Uani 0.235(10) 1 d D U P B 2
F5A F 0.7889(11) 0.9081(13) 0.3615(7) 0.074(4) Uani 0.235(10) 1 d D U P B 2
P1 P 0.58009(6) 0.34832(6) 0.42995(4) 0.01652(19) Uani 1 1 d . . . . .
P2 P 0.59500(8) 0.36875(8) 0.08210(5) 0.0287(2) Uani 1 1 d . . . . .
S1 S 0.45878(6) 0.42488(6) 0.25427(5) 0.0236(2) Uani 1 1 d . . . . .
Ag1 Ag 0.58228(2) 0.34811(2) 0.31708(2) 0.01673(8) Uani 1 1 d . . . . .
Ag2 Ag 0.62700(2) 0.40584(2) 0.18685(2) 0.02253(9) Uani 1 1 d . . . . .

loop_
_atom_site_aniso_label
_atom_site_aniso_U_11
_atom_site_aniso_U_22
_atom_site_aniso_U_33
_atom_site_aniso_U_23
_atom_site_aniso_U_13
_atom_site_aniso_U_12
C1 0.0199(18) 0.0197(18) 0.0230(19) 0.0012(14) -0.0014(14) 0.0109(15)
C2 0.0163(17) 0.024(2) 0.028(2) 0.0006(15) -0.0041(15) 0.0102(15)
C3 0.023(2) 0.0136(18) 0.043(2) 0.0023(16) -0.0020(17) 0.0082(16)
C4 0.019(2) 0.018(2) 0.098(5) 0.000(2) 0.004(2) 0.0066(18)
C5 0.021(2) 0.021(2) 0.113(5) -0.008(3) 0.003(3) 0.0097(19)
C6 0.026(2) 0.020(2) 0.084(4) -0.003(2) 0.001(2) 0.0094(19)
C7 0.019(2) 0.022(2) 0.077(4) 0.001(2) -0.002(2) 0.0048(18)
C8 0.021(2) 0.020(2) 0.052(3) 0.0051(18) 0.0019(19) 0.0088(17)
C9 0.041(3) 0.024(3) 0.112(5) -0.006(3) -0.001(3) 0.010(2)
C10 0.0199(18) 0.0199(18) 0.013(3) 0.000 0.000 0.0099(9)
C11 0.013(2) 0.020(3) 0.026(3) -0.010(2) -0.003(2) 0.0103(19)
C12 0.027(3) 0.022(3) 0.033(3) -0.008(2) -0.008(3) 0.016(2)
C13 0.040(4) 0.023(3) 0.045(5) -0.005(3) -0.004(3) 0.019(3)
C14 0.032(3) 0.037(4) 0.056(7) -0.026(4) -0.012(3) 0.024(3)
C15 0.033(3) 0.042(4) 0.031(4) -0.017(4) 0.000(2) 0.020(3)
C16 0.032(3) 0.036(3) 0.030(3) -0.009(3) 0.004(2) 0.018(3)
C11A 0.022(4) 0.021(5) 0.022(5) 0.001(3) 0.001(3) 0.012(3)
C12A 0.022(4) 0.021(5) 0.022(5) 0.001(3) 0.001(3) 0.012(3)
C13A 0.022(4) 0.021(5) 0.022(5) 0.001(3) 0.001(3) 0.012(3)
C14A 0.022(4) 0.021(5) 0.022(5) 0.001(3) 0.001(3) 0.012(3)
C15A 0.022(4) 0.021(5) 0.022(5) 0.001(3) 0.001(3) 0.012(3)
C16A 0.022(4) 0.021(5) 0.022(5) 0.001(3) 0.001(3) 0.012(3)
C17 0.0198(18) 0.0177(18) 0.032(2) -0.0042(15) 0.0066(15) 0.0098(15)
C18 0.0209(19) 0.0193(19) 0.037(2) -0.0038(16) 0.0054(17) 0.0071(16)
C19 0.021(2) 0.026(2) 0.066(4) -0.004(2) 0.006(2) 0.0068(18)
C20 0.030(3) 0.028(2) 0.072(4) 0.002(2) 0.025(3) 0.009(2)
C21 0.039(3) 0.030(2) 0.049(3) 0.008(2) 0.028(2) 0.016(2)
C22 0.030(2) 0.032(2) 0.035(2) 0.0008(19) 0.0139(18) 0.0161(19)
C23 0.045(3) 0.045(3) 0.011(3) 0.000 0.000 0.0226(14)
C24 0.0576(14) 0.0682(16) 0.0645(16) 0.0349(14) -0.0103(12) 0.0251(13)
C25 0.0576(14) 0.0682(16) 0.0645(16) 0.0349(14) -0.0103(12) 0.0251(13)
C26 0.0576(14) 0.0682(16) 0.0645(16) 0.0349(14) -0.0103(12) 0.0251(13)
C27 0.0576(14) 0.0682(16) 0.0645(16) 0.0349(14) -0.0103(12) 0.0251(13)
C28 0.0576(14) 0.0682(16) 0.0645(16) 0.0349(14) -0.0103(12) 0.0251(13)
C29 0.0576(14) 0.0682(16) 0.0645(16) 0.0349(14) -0.0103(12) 0.0251(13)
C30 0.038(2) 0.041(3) 0.026(2) -0.0040(19) -0.0162(19) 0.023(2)
C31 0.053(3) 0.058(3) 0.030(3) 0.000(2) -0.016(2) 0.028(3)
C32 0.060(4) 0.058(4) 0.047(3) -0.014(3) -0.033(3) 0.028(3)
C33 0.044(3) 0.057(4) 0.060(4) -0.011(3) -0.025(3) 0.016(3)
C34 0.038(3) 0.048(3) 0.047(3) -0.002(2) -0.010(2) 0.014(2)
C35 0.039(3) 0.037(2) 0.030(2) -0.0030(19) -0.0131(19) 0.019(2)
C36 0.027(2) 0.045(3) 0.055(3) 0.011(2) -0.002(2) 0.021(2)
O1 0.0258(17) 0.0308(18) 0.087(3) 0.0148(18) -0.0128(18) 0.0137(15)
O2 0.043(2) 0.066(3) 0.0330(19) 0.0005(17) 0.0055(16) 0.029(2)
O3 0.0315(17) 0.0383(19) 0.042(2) -0.0082(15) 0.0060(15) 0.0116(15)
F1 0.0295(16) 0.074(3) 0.076(3) 0.027(2) 0.0145(16) 0.0185(17)
F2 0.044(2) 0.078(3) 0.110(4) -0.037(3) -0.045(2) 0.028(2)
F3 0.053(2) 0.084(3) 0.099(3) 0.035(2) 0.003(2) 0.054(2)
F4 0.077(3) 0.0245(15) 0.197(6) -0.023(2) -0.005(3) 0.0208(16)
F5 0.077(3) 0.0245(15) 0.197(6) -0.023(2) -0.005(3) 0.0208(16)
F6 0.077(3) 0.0245(15) 0.197(6) -0.023(2) -0.005(3) 0.0208(16)
F6A 0.073(6) 0.050(5) 0.088(6) -0.012(4) 0.011(4) 0.024(4)
F4A 0.073(6) 0.050(5) 0.088(6) -0.012(4) 0.011(4) 0.024(4)
F5A 0.073(6) 0.050(5) 0.088(6) -0.012(4) 0.011(4) 0.024(4)
P1 0.0157(4) 0.0169(4) 0.0180(4) -0.0032(3) 0.0013(3) 0.0089(4)
P2 0.0350(6) 0.0335(6) 0.0172(5) 0.0042(4) -0.0061(4) 0.0169(5)
S1 0.0201(5) 0.0256(5) 0.0286(5) 0.0034(4) -0.0012(4) 0.0140(4)
Ag1 0.01573(13) 0.01531(13) 0.01883(15) 0.00023(10) -0.00193(10) 0.00752(10)
Ag2 0.02599(16) 0.02517(16) 0.01778(15) -0.00023(11) -0.00187(11) 0.01382(13)

loop_
_atom_type_symbol
_atom_type_description
_atom_type_scat_dispersion_real
_atom_type_scat_dispersion_imag
_atom_type_scat_source
C C 0.0033 0.0016 'International Tables Vol C Tables 4.2.6.8 and 6.1.1.4'
H H 0.0000 0.0000 'International Tables Vol C Tables 4.2.6.8 and 6.1.1.4'
O O 0.0106 0.0060 'International Tables Vol C Tables 4.2.6.8 and 6.1.1.4'
F F 0.0171 0.0103 'International Tables Vol C Tables 4.2.6.8 and 6.1.1.4'
P P 0.1023 0.0942 'International Tables Vol C Tables 4.2.6.8 and 6.1.1.4'
S S 0.1246 0.1234 'International Tables Vol C Tables 4.2.6.8 and 6.1.1.4'
Ag Ag -0.8971 1.1015 'International Tables Vol C Tables 4.2.6.8 and 6.1.1.4'

loop_
_geom_angle_atom_site_label_1
_geom_angle_atom_site_label_2
_geom_angle_atom_site_label_3
_geom_angle
_geom_angle_site_symmetry_1
_geom_angle_site_symmetry_3
C2 C1 Ag2 122.8(3) . .
C2 C1 Ag1 137.2(3) . .
Ag2 C1 Ag1 86.11(14) . .
C2 C1 Ag1 111.9(3) . 3_665
Ag2 C1 Ag1 112.33(16) . 3_665
Ag1 C1 Ag1 78.32(12) . 3_665
C1 C2 C3 176.6(5) . .
C4 C3 C8 120.2(4) . .
C4 C3 C2 119.4(4) . .
C8 C3 C2 120.5(4) . .
C3 C4 C5 119.9(4) . .
C3 C4 H4 120.0 . .
C5 C4 H4 120.0 . .
C6 C5 C4 119.8(5) . .
C6 C5 H5 120.1 . .
C4 C5 H5 120.1 . .
C5 C6 C7 120.6(5) . .
C5 C6 C9 119.7(5) . .
C7 C6 C9 119.6(5) . .
C8 C7 C6 120.3(4) . .
C8 C7 H7 119.8 . .
C6 C7 H7 119.8 . .
C7 C8 C3 119.2(4) . .
C7 C8 H8 120.4 . .
C3 C8 H8 120.4 . .
F6A C9 F5A 109.6(11) . .
F4 C9 F6 110.0(6) . .
F4 C9 F5 104.8(6) . .
F6 C9 F5 101.0(6) . .
F6A C9 F4A 97.4(10) . .
F5A C9 F4A 94.8(9) . .
F4 C9 C6 116.0(5) . .
F6A C9 C6 124.6(9) . .
F5A C9 C6 117.7(10) . .
F6 C9 C6 114.4(6) . .
F5 C9 C6 109.3(5) . .
F4A C9 C6 105.4(8) . .
P1 C10 P1 107.06(19) 2_655 3_665
P1 C10 P1 107.06(19) 2_655 .
P1 C10 P1 107.05(19) 3_665 .
P1 C10 H10 111.8 2_655 .
P1 C10 H10 111.8 3_665 .
P1 C10 H10 111.8 . .
C12 C11 C16 119.7(5) . .
C12 C11 P1 118.6(4) . .
C16 C11 P1 121.7(5) . .
C11 C12 C13 120.2(5) . .
C11 C12 H12 119.9 . .
C13 C12 H12 119.9 . .
C14 C13 C12 119.1(6) . .
C14 C13 H13 120.5 . .
C12 C13 H13 120.5 . .
C13 C14 C15 121.7(5) . .
C13 C14 H14 119.2 . .
C15 C14 H14 119.2 . .
C14 C15 C16 119.5(6) . .
C14 C15 H15 120.3 . .
C16 C15 H15 120.3 . .
C15 C16 C11 119.8(6) . .
C15 C16 H16 120.1 . .
C11 C16 H16 120.1 . .
C12A C11A C16A 120.0 . .
C12A C11A P1 116.4(12) . .
C16A C11A P1 123.2(13) . .
C13A C12A C11A 120.0 . .
C13A C12A H12A 120.0 . .
C11A C12A H12A 120.0 . .
C12A C13A C14A 120.0 . .
C12A C13A H13A 120.0 . .
C14A C13A H13A 120.0 . .
C15A C14A C13A 120.0 . .
C15A C14A H14A 120.0 . .
C13A C14A H14A 120.0 . .
C14A C15A C16A 120.0 . .
C14A C15A H15A 120.0 . .
C16A C15A H15A 120.0 . .
C15A C16A C11A 120.0 . .
C15A C16A H16A 120.0 . .
C11A C16A H16A 120.0 . .
C18 C17 C22 119.3(4) . .
C18 C17 P1 115.5(3) . .
C22 C17 P1 124.9(3) . .
C19 C18 C17 120.0(5) . .
C19 C18 H18 120.0 . .
C17 C18 H18 120.0 . .
C20 C19 C18 120.1(5) . .
C20 C19 H19 119.9 . .
C18 C19 H19 119.9 . .
C19 C20 C21 120.3(4) . .
C19 C20 H20 119.9 . .
C21 C20 H20 119.9 . .
C20 C21 C22 120.3(5) . .
C20 C21 H21 119.9 . .
C22 C21 H21 119.9 . .
C21 C22 C17 120.0(5) . .
C21 C22 H22 120.0 . .
C17 C22 H22 120.0 . .
P2 C23 P2 107.4(2) 2_655 3_665
P2 C23 P2 107.4(2) 2_655 .
P2 C23 P2 107.4(2) 3_665 .
P2 C23 H23 111.4 2_655 .
P2 C23 H23 111.4 3_665 .
P2 C23 H23 111.4 . .
C29 C24 C25 120.5(6) . .
C29 C24 P2 122.4(7) . .
C25 C24 P2 117.0(5) . .
C26 C25 C24 118.7(7) . .
C26 C25 H25 120.7 . .
C24 C25 H25 120.7 . .
C27 C26 C25 120.2(8) . .
C27 C26 H26 119.9 . .
C25 C26 H26 119.9 . .
C28 C27 C26 121.8(6) . .
C28 C27 H27 119.1 . .
C26 C27 H27 119.1 . .
C27 C28 C29 120.7(7) . .
C27 C28 H28 119.6 . .
C29 C28 H28 119.6 . .
C24 C29 C28 118.1(8) . .
C24 C29 H29 121.0 . .
C28 C29 H29 121.0 . .
C35 C30 C31 118.8(5) . .
C35 C30 P2 118.7(3) . .
C31 C30 P2 122.4(4) . .
C32 C31 C30 120.4(6) . .
C32 C31 H31 119.8 . .
C30 C31 H31 119.8 . .
C33 C32 C31 120.1(5) . .
C33 C32 H32 119.9 . .
C31 C32 H32 119.9 . .
C32 C33 C34 120.6(6) . .
C32 C33 H33 119.7 . .
C34 C33 H33 119.7 . .
C35 C34 C33 119.1(6) . .
C35 C34 H34 120.4 . .
C33 C34 H34 120.4 . .
C34 C35 C30 120.8(5) . .
C34 C35 H35 119.6 . .
C30 C35 H35 119.6 . .
F2 C36 F1 107.5(5) . .
F2 C36 F3 106.9(5) . .
F1 C36 F3 107.6(5) . .
F2 C36 S1 111.7(4) . .
F1 C36 S1 111.8(4) . .
F3 C36 S1 111.1(4) . .
S1 O1 Ag1 123.8(2) . .
C11A P1 C17 98.5(9) . .
C17 P1 C11 101.3(2) . .
C11A P1 C10 98.3(10) . .
C17 P1 C10 110.47(18) . .
C11 P1 C10 106.1(2) . .
C11A P1 Ag1 124.8(9) . .
C17 P1 Ag1 112.52(14) . .
C11 P1 Ag1 115.1(2) . .
C10 P1 Ag1 110.81(18) . .
C24 P2 C30 104.1(3) . .
C24 P2 C23 105.8(3) . .
C30 P2 C23 108.14(18) . .
C24 P2 Ag2 116.1(3) . .
C30 P2 Ag2 112.55(16) . .
C23 P2 Ag2 109.6(2) . .
O3 S1 O2 116.3(2) . .
O3 S1 O1 115.6(3) . .
O2 S1 O1 113.1(3) . .
O3 S1 C36 104.0(2) . .
O2 S1 C36 104.2(2) . .
O1 S1 C36 101.1(2) . .
C1 Ag1 C1 121.32(19) . 2_655
C1 Ag1 P1 116.74(10) . .
C1 Ag1 P1 115.30(10) 2_655 .
C1 Ag1 O1 97.43(13) . .
C1 Ag1 O1 89.42(13) 2_655 .
P1 Ag1 O1 109.31(11) . .
C1 Ag1 Ag1 105.42(10) . 2_655
C1 Ag1 Ag1 49.07(9) 2_655 2_655
P1 Ag1 Ag1 90.82(2) . 2_655
O1 Ag1 Ag1 138.46(9) . 2_655
C1 Ag1 Ag1 52.61(9) . 3_665
C1 Ag1 Ag1 102.36(9) 2_655 3_665
P1 Ag1 Ag1 90.88(2) . 3_665
O1 Ag1 Ag1 149.74(9) . 3_665
Ag1 Ag1 Ag1 60.0 2_655 3_665
C1 Ag1 Ag2 44.87(10) . .
C1 Ag1 Ag2 81.92(10) 2_655 .
P1 Ag1 Ag2 161.50(3) . .
O1 Ag1 Ag2 75.99(11) . .
Ag1 Ag1 Ag2 96.399(7) 2_655 .
Ag1 Ag1 Ag2 78.197(9) 3_665 .
C1 Ag2 P2 165.21(11) . .
C1 Ag2 Ag1 49.02(10) . .
P2 Ag2 Ag1 145.73(3) . .
C1 Ag2 Ag2 83.07(10) . 3_665
P2 Ag2 Ag2 93.50(3) . 3_665
Ag1 Ag2 Ag2 92.557(7) . 3_665
C1 Ag2 Ag2 111.42(10) . 2_655
P2 Ag2 Ag2 78.68(3) . 2_655
Ag1 Ag2 Ag2 75.369(9) . 2_655
Ag2 Ag2 Ag2 60.0 3_665 2_655

loop_
_geom_bond_atom_site_label_1
_geom_bond_atom_site_label_2
_geom_bond_distance
_geom_bond_site_symmetry_2
C1 C2 1.218(6) .
C1 Ag2 2.131(4) .
C1 Ag1 2.281(4) .
C1 Ag1 2.399(4) 3_665
C2 C3 1.441(5) .
C3 C4 1.386(6) .
C3 C8 1.402(6) .
C4 C5 1.390(7) .
C4 H4 0.9500 .
C5 C6 1.376(7) .
C5 H5 0.9500 .
C6 C7 1.386(7) .
C6 C9 1.476(7) .
C7 C8 1.381(6) .
C7 H7 0.9500 .
C8 H8 0.9500 .
C9 F4 1.289(8) .
C9 F6A 1.295(12) .
C9 F5A 1.322(12) .
C9 F6 1.322(8) .
C9 F5 1.390(9) .
C9 F4A 1.464(12) .
C10 P1 1.884(3) 2_655
C10 P1 1.884(3) 3_665
C10 P1 1.884(3) .
C10 H10 1.0000 .
C11 C12 1.391(8) .
C11 C16 1.398(7) .
C11 P1 1.831(5) .
C12 C13 1.396(7) .
C12 H12 0.9500 .
C13 C14 1.377(10) .
C13 H13 0.9500 .
C14 C15 1.378(10) .
C14 H14 0.9500 .
C15 C16 1.393(8) .
C15 H15 0.9500 .
C16 H16 0.9500 .
C11A C12A 1.3900 .
C11A C16A 1.3900 .
C11A P1 1.798(15) .
C12A C13A 1.3900 .
C12A H12A 0.9500 .
C13A C14A 1.3900 .
C13A H13A 0.9500 .
C14A C15A 1.3900 .
C14A H14A 0.9500 .
C15A C16A 1.3900 .
C15A H15A 0.9500 .
C16A H16A 0.9500 .
C17 C18 1.398(6) .
C17 C22 1.398(6) .
C17 P1 1.827(4) .
C18 C19 1.396(6) .
C18 H18 0.9500 .
C19 C20 1.378(8) .
C19 H19 0.9500 .
C20 C21 1.385(9) .
C20 H20 0.9500 .
C21 C22 1.388(6) .
C21 H21 0.9500 .
C22 H22 0.9500 .
C23 P2 1.870(3) 2_655
C23 P2 1.870(3) 3_665
C23 P2 1.870(3) .
C23 H23 1.0000 .
C24 C29 1.396(11) .
C24 C25 1.401(12) .
C24 P2 1.816(6) .
C25 C26 1.394(8) .
C25 H25 0.9500 .
C26 C27 1.373(11) .
C26 H26 0.9500 .
C27 C28 1.331(12) .
C27 H27 0.9500 .
C28 C29 1.417(8) .
C28 H28 0.9500 .
C29 H29 0.9500 .
C30 C35 1.391(7) .
C30 C31 1.395(7) .
C30 P2 1.821(5) .
C31 C32 1.379(9) .
C31 H31 0.9500 .
C32 C33 1.377(10) .
C32 H32 0.9500 .
C33 C34 1.388(8) .
C33 H33 0.9500 .
C34 C35 1.387(7) .
C34 H34 0.9500 .
C35 H35 0.9500 .
C36 F2 1.318(7) .
C36 F1 1.326(7) .
C36 F3 1.329(6) .
C36 S1 1.827(5) .
O1 S1 1.450(3) .
O1 Ag1 2.485(3) .
O2 S1 1.428(4) .
O3 S1 1.419(4) .
P1 Ag1 2.4748(10) .
P2 Ag2 2.3845(11) .
Ag1 C1 2.399(4) 2_655
Ag1 Ag1 2.9563(5) 2_655
Ag1 Ag1 2.9563(5) 3_665
Ag1 Ag2 3.0142(4) .
Ag2 Ag2 3.1434(5) 3_665
Ag2 Ag2 3.1434(5) 2_655
